data_7223403
loop_
_publ_author_name
'Rosokha, Sergiy V.'
'Stern, Charlotte L.'
'Vinakos, Michael K.'

_publ_section_title
;
 From single-point to three-point halogen bonding between zinc(ii)
 tetrathiocyanate and tetrabromomethane
;
_journal_issue 3
_journal_name_full CrystEngComm
_journal_page_first 488
_journal_paper_doi 10.1039/C5CE02125A
_journal_volume 18
_journal_year 2016
_chemical_absolute_configuration ad
_chemical_formula_moiety '2(C16 H36 N), C4 N4 S4 Zn, 3(C Br4)'
_chemical_formula_sum 'C39 H72 Br12 N6 S4 Zn'
_chemical_formula_weight 1777.56
_chemical_name_systematic
;
 ? 
;
_space_group_crystal_system monoclinic
_space_group_IT_number 4
_space_group_name_Hall 'P 2yb'
_space_group_name_H-M_alt 'P 1 21 1'
_symmetry_space_group_name_Hall 'P 2yb'
_symmetry_space_group_name_H-M 'P 1 21 1'
_atom_sites_solution_hydrogens geom
_atom_sites_solution_primary direct
_atom_sites_solution_secondary difmap
_audit_creation_date 2012-07-26
_audit_creation_method
;
  Olex2 1.2
  (compiled May  9 2012 12:37:22, GUI svn.r4230)
;
_audit_update_record
;
2015-11-30 deposited with the CCDC.
2015-12-03 downloaded from the CCDC.
;
_cell_angle_alpha 90.00
_cell_angle_beta 92.642(2)
_cell_angle_gamma 90.00
_cell_formula_units_Z 2
_cell_length_a 13.6976(7)
_cell_length_b 16.1004(8)
_cell_length_c 14.1055(7)
_cell_measurement_reflns_used 9807
_cell_measurement_temperature 100(2)
_cell_measurement_theta_max 27.99
_cell_measurement_theta_min 2.39
_cell_volume 3107.5(3)
_computing_cell_refinement 'SAINT V7.23A (Bruker, 2005)'
_computing_data_collection 'APEX2 V2.1-4 (Bruker, 2007)'
_computing_data_reduction 'Bruker SAINT'
_computing_molecular_graphics
;
O. V. Dolomanov, L. J. Bourhis, R. J. Gildea, J. A. K. Howard and H. Puschmann,
OLEX2: a complete structure solution, refinement and analysis program.
J. Appl. Cryst. (2009). 42, 339-341.
;
_computing_publication_material
;
O. V. Dolomanov, L. J. Bourhis, R. J. Gildea, J. A. K. Howard and H. Puschmann,
OLEX2: a complete structure solution, refinement and analysis program.
J. Appl. Cryst. (2009). 42, 339-341.
;
_computing_structure_refinement
;
XL, G.M. Sheldrick, Acta Cryst.
(2008). A64, 112-122
;
_computing_structure_solution
;
XS, G.M. Sheldrick, Acta Cryst.
(2008). A64, 112-122
;
_diffrn_ambient_temperature 100.01
_diffrn_detector_area_resol_mean 8
_diffrn_measured_fraction_theta_full 0.991
_diffrn_measured_fraction_theta_max 0.991
_diffrn_measurement_device_type 'Bruker Kappa APEX2 CCD area detector'
_diffrn_measurement_method '\w and \f scans'
_diffrn_radiation_monochromator graphite
_diffrn_radiation_type MoK\a
_diffrn_radiation_wavelength 0.71073
_diffrn_reflns_av_R_equivalents 0.0896
_diffrn_reflns_av_unetI/netI 0.0923
_diffrn_reflns_limit_h_max 19
_diffrn_reflns_limit_h_min -19
_diffrn_reflns_limit_k_max 22
_diffrn_reflns_limit_k_min -22
_diffrn_reflns_limit_l_max 19
_diffrn_reflns_limit_l_min -19
_diffrn_reflns_number 106128
_diffrn_reflns_theta_full 30.21
_diffrn_reflns_theta_max 30.21
_diffrn_reflns_theta_min 1.45
_diffrn_source 'sealed tube'
_diffrn_standards_number 0
_exptl_absorpt_coefficient_mu 8.277
_exptl_absorpt_correction_T_max 0.3690
_exptl_absorpt_correction_T_min 0.1829
_exptl_absorpt_correction_type numerical
_exptl_absorpt_process_details
'A numerical absorption correction was applied (XPREP, Bruker). Minimum and maximum transmission factors were: 0.1829 and 0.3690, respectively.'
_exptl_crystal_colour colourless
_exptl_crystal_colour_primary colourless
_exptl_crystal_density_diffrn 1.900
_exptl_crystal_description columnar
_exptl_crystal_F_000 1724
_exptl_crystal_size_max 0.276
_exptl_crystal_size_mid 0.214
_exptl_crystal_size_min 0.164
_refine_diff_density_max 1.571
_refine_diff_density_min -1.249
_refine_diff_density_rms 0.140
_refine_ls_abs_structure_details 'Flack H D (1983), Acta Cryst. A39, 876-881'
_refine_ls_abs_structure_Flack 0.062(6)
_refine_ls_extinction_method none
_refine_ls_goodness_of_fit_ref 1.030
_refine_ls_hydrogen_treatment constr
_refine_ls_matrix_type full
_refine_ls_number_parameters 567
_refine_ls_number_reflns 18264
_refine_ls_number_restraints 365
_refine_ls_restrained_S_all 1.020
_refine_ls_R_factor_all 0.0690
_refine_ls_R_factor_gt 0.0395
_refine_ls_shift/su_max 0.004
_refine_ls_shift/su_mean 0.001
_refine_ls_structure_factor_coef Fsqd
_refine_ls_weighting_details 'calc w=1/[\s^2^(Fo^2^)+(0.0333P)^2^+0.0000P] where P=(Fo^2^+2Fc^2^)/3'
_refine_ls_weighting_scheme calc
_refine_ls_wR_factor_gt 0.0816
_refine_ls_wR_factor_ref 0.0851
_reflns_number_gt 12444
_reflns_number_total 18264
_reflns_threshold_expression >2sigma(I)
_cod_data_source_file c5ce02125a2.cif
_cod_data_source_block n2067
_cod_depositor_comments 'Adding full bibliography for 7223403.cif.'
_cod_database_code 7223403

loop_
_space_group_symop_id
_space_group_symop_operation_xyz
1 'x, y, z'
2 '-x, y+1/2, -z'

loop_
_atom_site_label
_atom_site_type_symbol
_atom_site_fract_x
_atom_site_fract_y
_atom_site_fract_z
_atom_site_U_iso_or_equiv
_atom_site_adp_type
_atom_site_occupancy
_atom_site_symmetry_multiplicity
_atom_site_calc_flag
_atom_site_refinement_flags
Br1 Br -0.04279(3) 0.63491(4) 0.11409(4) 0.03287(14) Uani 1 1 d U
Br2 Br 0.14191(4) 0.53655(3) 0.19328(4) 0.03021(14) Uani 1 1 d U
Br3 Br 0.14664(4) 0.73099(3) 0.18768(4) 0.02913(14) Uani 1 1 d U
Br4 Br 0.15048(3) 0.63169(3) -0.00333(3) 0.02455(12) Uani 1 1 d U
C1 C 0.0982(3) 0.6333(4) 0.1207(4) 0.0305(13) Uani 1 1 d U
Br5 Br 0.46553(4) 0.40372(4) 0.36996(4) 0.03494(14) Uani 1 1 d U
Br6 Br 0.64944(4) 0.50319(3) 0.30573(4) 0.02836(14) Uani 1 1 d U
Br7 Br 0.66134(4) 0.40508(4) 0.50010(3) 0.02918(13) Uani 1 1 d U
Br8 Br 0.65385(5) 0.30675(4) 0.30929(4) 0.03548(15) Uani 1 1 d U
C2 C 0.6049(3) 0.4044(4) 0.3717(3) 0.0283(12) Uani 1 1 d U
Br9 Br 0.50335(3) 0.65214(3) 0.80692(3) 0.02386(12) Uani 1 1 d U
Br10 Br 0.69657(4) 0.74674(3) 0.75944(4) 0.02381(13) Uani 1 1 d U
Br11 Br 0.69652(4) 0.55106(3) 0.77094(4) 0.02120(12) Uani 1 1 d U
Br12 Br 0.68225(3) 0.65633(3) 0.95799(3) 0.02248(12) Uani 1 1 d U
C3 C 0.6450(3) 0.6528(3) 0.8233(3) 0.0209(11) Uani 1 1 d U
Zn1 Zn 0.12401(4) 0.39403(4) 0.66289(4) 0.01746(13) Uani 1 1 d U
S1 S -0.21810(9) 0.38665(10) 0.69613(10) 0.0316(3) Uani 1 1 d U
S2 S 0.27608(9) 0.16274(8) 0.81430(9) 0.0206(3) Uani 1 1 d U
S3 S 0.25838(9) 0.63980(9) 0.79993(9) 0.0257(3) Uani 1 1 d U
S4 S 0.22617(10) 0.40469(10) 0.34839(9) 0.0321(3) Uani 1 1 d U
N1 N -0.0182(3) 0.3933(3) 0.6685(3) 0.0228(9) Uani 1 1 d U
N2 N 0.1825(3) 0.2972(3) 0.7277(3) 0.0221(10) Uani 1 1 d U
N3 N 0.1758(3) 0.4968(3) 0.7195(3) 0.0190(9) Uani 1 1 d U
N4 N 0.1557(3) 0.3924(3) 0.5296(3) 0.0187(9) Uani 1 1 d U
C4 C -0.1003(4) 0.3909(3) 0.6799(3) 0.0176(10) Uani 1 1 d U
C5 C 0.2206(3) 0.2403(3) 0.7635(3) 0.0150(10) Uani 1 1 d U
C6 C 0.2113(3) 0.5559(3) 0.7527(3) 0.0155(10) Uani 1 1 d U
C7 C 0.1850(3) 0.3976(3) 0.4546(3) 0.0166(10) Uani 1 1 d U
N5 N 0.4422(3) 0.4262(2) 0.9709(2) 0.0135(8) Uani 1 1 d U
C8 C 0.3515(3) 0.3772(3) 0.9908(3) 0.0141(10) Uani 1 1 d U
H8A H 0.3478 0.3715 1.0604 0.017 Uiso 1 1 calc R
H8B H 0.3587 0.3207 0.9644 0.017 Uiso 1 1 calc R
C9 C 0.2555(3) 0.4133(3) 0.9516(3) 0.0191(11) Uani 1 1 d U
H9A H 0.2553 0.4150 0.8814 0.023 Uiso 1 1 calc R
H9B H 0.2480 0.4708 0.9750 0.023 Uiso 1 1 calc R
C10 C 0.1707(3) 0.3602(3) 0.9827(4) 0.0237(12) Uani 1 1 d U
H10A H 0.1714 0.3589 1.0529 0.028 Uiso 1 1 calc R
H10B H 0.1793 0.3026 0.9600 0.028 Uiso 1 1 calc R
C11 C 0.0714(3) 0.3936(4) 0.9441(3) 0.0265(12) Uani 1 1 d U
H11A H 0.0688 0.3914 0.8746 0.040 Uiso 1 1 calc R
H11B H 0.0635 0.4512 0.9648 0.040 Uiso 1 1 calc R
H11C H 0.0188 0.3594 0.9682 0.040 Uiso 1 1 calc R
C12 C 0.4530(3) 0.4323(3) 0.8636(3) 0.0159(10) Uani 1 1 d U
H12A H 0.3953 0.4621 0.8359 0.019 Uiso 1 1 calc R
H12B H 0.5111 0.4669 0.8523 0.019 Uiso 1 1 calc R
C13 C 0.4633(4) 0.3514(3) 0.8100(3) 0.0244(12) Uani 1 1 d U
H13A H 0.5160 0.3175 0.8410 0.029 Uiso 1 1 calc R
H13B H 0.4016 0.3195 0.8114 0.029 Uiso 1 1 calc R
C14 C 0.4872(3) 0.3686(3) 0.7081(3) 0.0222(12) Uani 1 1 d U
H14A H 0.5516 0.3965 0.7084 0.027 Uiso 1 1 calc R
H14B H 0.4940 0.3147 0.6754 0.027 Uiso 1 1 calc R
C15 C 0.4155(4) 0.4206(4) 0.6504(4) 0.0396(16) Uani 1 1 d U
H15A H 0.4299 0.4168 0.5832 0.059 Uiso 1 1 calc R
H15B H 0.4207 0.4786 0.6711 0.059 Uiso 1 1 calc R
H15C H 0.3491 0.4004 0.6594 0.059 Uiso 1 1 calc R
C16 C 0.4367(3) 0.5137(3) 1.0067(3) 0.0122(10) Uani 1 1 d U
H16A H 0.3824 0.5420 0.9711 0.015 Uiso 1 1 calc R
H16B H 0.4979 0.5424 0.9913 0.015 Uiso 1 1 calc R
C17 C 0.4219(4) 0.5253(3) 1.1124(3) 0.0198(11) Uani 1 1 d U
H17A H 0.3594 0.4994 1.1291 0.024 Uiso 1 1 calc R
H17B H 0.4755 0.4977 1.1498 0.024 Uiso 1 1 calc R
C18 C 0.4205(4) 0.6164(3) 1.1359(3) 0.0230(12) Uani 1 1 d U
H18A H 0.3663 0.6434 1.0986 0.028 Uiso 1 1 calc R
H18B H 0.4825 0.6420 1.1176 0.028 Uiso 1 1 calc R
C19 C 0.4073(4) 0.6316(4) 1.2421(3) 0.0317(13) Uani 1 1 d U
H19A H 0.3921 0.6903 1.2523 0.048 Uiso 1 1 calc R
H19B H 0.4677 0.6171 1.2781 0.048 Uiso 1 1 calc R
H19C H 0.3536 0.5972 1.2635 0.048 Uiso 1 1 calc R
C20 C 0.5280(3) 0.3798(3) 1.0160(3) 0.0147(10) Uani 1 1 d U
H20A H 0.5198 0.3777 1.0853 0.018 Uiso 1 1 calc R
H20B H 0.5257 0.3219 0.9923 0.018 Uiso 1 1 calc R
C21 C 0.6268(3) 0.4139(3) 0.9996(4) 0.0259(13) Uani 1 1 d U
H21A H 0.6337 0.4684 1.0319 0.031 Uiso 1 1 calc R
H21B H 0.6327 0.4234 0.9307 0.031 Uiso 1 1 calc R
C22 C 0.7085(4) 0.3578(4) 1.0350(4) 0.0325(14) Uani 1 1 d U
H22A H 0.6998 0.3022 1.0057 0.039 Uiso 1 1 calc R
H22B H 0.7057 0.3512 1.1046 0.039 Uiso 1 1 calc R
C23 C 0.8081(3) 0.3921(5) 1.0116(4) 0.0421(16) Uani 1 1 d U
H23A H 0.8031 0.4202 0.9500 0.063 Uiso 1 1 calc R
H23B H 0.8552 0.3464 1.0091 0.063 Uiso 1 1 calc R
H23C H 0.8302 0.4317 1.0608 0.063 Uiso 1 1 calc R
N6 N 0.9408(2) 0.6211(2) 0.5167(3) 0.0121(8) Uani 1 1 d U
C24 C 0.8533(3) 0.6728(3) 0.4849(3) 0.0137(10) Uani 1 1 d U
H24A H 0.8516 0.6764 0.4147 0.016 Uiso 1 1 calc R
H24B H 0.8631 0.7298 0.5099 0.016 Uiso 1 1 calc R
C25 C 0.7534(3) 0.6418(3) 0.5146(3) 0.0231(11) Uani 1 1 d U
H25A H 0.7406 0.5857 0.4881 0.028 Uiso 1 1 calc R
H25B H 0.7531 0.6380 0.5847 0.028 Uiso 1 1 calc R
C26 C 0.6739(3) 0.7013(3) 0.4786(4) 0.0220(12) Uani 1 1 d U
H26A H 0.6877 0.7572 0.5051 0.026 Uiso 1 1 calc R
H26B H 0.6755 0.7053 0.4086 0.026 Uiso 1 1 calc R
C27 C 0.5738(3) 0.6749(4) 0.5046(4) 0.0284(13) Uani 1 1 d U
H27A H 0.5571 0.6221 0.4734 0.043 Uiso 1 1 calc R
H27B H 0.5262 0.7174 0.4840 0.043 Uiso 1 1 calc R
H27C H 0.5726 0.6680 0.5736 0.043 Uiso 1 1 calc R
C28 C 0.9495(3) 0.6113(3) 0.6245(3) 0.0150(10) Uani 1 1 d U
H28A H 0.8900 0.5829 0.6451 0.018 Uiso 1 1 calc R
H28B H 1.0057 0.5745 0.6404 0.018 Uiso 1 1 calc R
C29 C 0.9627(3) 0.6909(3) 0.6821(3) 0.0200(11) Uani 1 1 d U
H29A H 1.0265 0.7167 0.6698 0.024 Uiso 1 1 calc R
H29B H 0.9103 0.7310 0.6639 0.024 Uiso 1 1 calc R
C30 C 0.9583(4) 0.6693(3) 0.7850(3) 0.0251(12) Uani 1 1 d U
H30A H 1.0104 0.6284 0.8016 0.030 Uiso 1 1 calc R
H30B H 0.8947 0.6426 0.7958 0.030 Uiso 1 1 calc R
C31 C 0.9708(4) 0.7446(4) 0.8504(4) 0.0426(16) Uani 1 1 d U
H31A H 0.9358 0.7921 0.8218 0.064 Uiso 1 1 calc R
H31B H 1.0404 0.7580 0.8593 0.064 Uiso 1 1 calc R
H31C H 0.9441 0.7318 0.9120 0.064 Uiso 1 1 calc R
C32 C 1.0288(3) 0.6655(3) 0.4810(3) 0.0152(10) Uani 1 1 d U
H32A H 1.0317 0.7218 0.5091 0.018 Uiso 1 1 calc R
H32B H 1.0201 0.6719 0.4114 0.018 Uiso 1 1 calc R
C33 C 1.1258(3) 0.6222(3) 0.5034(3) 0.0199(11) Uani 1 1 d U
H33A H 1.1347 0.6136 0.5727 0.024 Uiso 1 1 calc R
H33B H 1.1257 0.5671 0.4722 0.024 Uiso 1 1 calc R
C34 C 1.2092(3) 0.6740(4) 0.4688(4) 0.0331(15) Uani 1 1 d U
H34A H 1.1994 0.6828 0.3995 0.040 Uiso 1 1 calc R
H34B H 1.2085 0.7290 0.5000 0.040 Uiso 1 1 calc R
C35 C 1.3071(3) 0.6335(4) 0.4891(4) 0.0380(15) Uani 1 1 d U
H35A H 1.3097 0.5807 0.4547 0.057 Uiso 1 1 calc R
H35B H 1.3163 0.6233 0.5574 0.057 Uiso 1 1 calc R
H35C H 1.3589 0.6703 0.4683 0.057 Uiso 1 1 calc R
C36 C 0.9314(3) 0.5331(3) 0.4776(3) 0.0143(10) Uani 1 1 d U
H36A H 0.9886 0.5007 0.5020 0.017 Uiso 1 1 calc R
H36B H 0.8724 0.5074 0.5033 0.017 Uiso 1 1 calc R
C37 C 0.9244(4) 0.5250(3) 0.3711(3) 0.0226(12) Uani 1 1 d U
H37A H 0.9848 0.5463 0.3438 0.027 Uiso 1 1 calc R
H37B H 0.8683 0.5576 0.3446 0.027 Uiso 1 1 calc R
C38 C 0.9108(4) 0.4333(3) 0.3469(4) 0.0365(15) Uani 1 1 d U
H38A H 0.9694 0.4021 0.3701 0.044 Uiso 1 1 calc R
H38B H 0.8540 0.4115 0.3800 0.044 Uiso 1 1 calc R
C39 C 0.8951(5) 0.4195(4) 0.2445(4) 0.0470(17) Uani 1 1 d U
H39A H 0.9570 0.4268 0.2134 0.071 Uiso 1 1 calc R
H39B H 0.8471 0.4597 0.2186 0.071 Uiso 1 1 calc R
H39C H 0.8707 0.3630 0.2333 0.071 Uiso 1 1 calc R

loop_
_atom_site_aniso_label
_atom_site_aniso_U_11
_atom_site_aniso_U_22
_atom_site_aniso_U_33
_atom_site_aniso_U_23
_atom_site_aniso_U_13
_atom_site_aniso_U_12
Br1 0.0198(2) 0.0372(4) 0.0421(3) 0.0037(3) 0.0067(2) 0.0064(3)
Br2 0.0259(3) 0.0287(3) 0.0366(3) 0.0076(3) 0.0074(3) 0.0068(3)
Br3 0.0318(3) 0.0290(3) 0.0267(3) -0.0047(3) 0.0019(3) 0.0049(3)
Br4 0.0222(2) 0.0264(3) 0.0255(3) -0.0035(2) 0.0048(2) 0.0029(2)
C1 0.022(3) 0.032(3) 0.038(3) 0.006(3) 0.007(2) 0.014(3)
Br5 0.0287(3) 0.0474(4) 0.0286(3) 0.0040(3) 0.0002(2) -0.0119(3)
Br6 0.0283(3) 0.0310(3) 0.0256(3) 0.0039(3) -0.0005(2) -0.0060(2)
Br7 0.0338(3) 0.0331(3) 0.0205(3) 0.0007(3) -0.0006(2) -0.0032(3)
Br8 0.0469(4) 0.0303(4) 0.0293(3) -0.0050(3) 0.0027(3) -0.0090(3)
C2 0.028(3) 0.027(3) 0.031(3) 0.000(3) 0.007(2) -0.012(3)
Br9 0.0197(2) 0.0255(3) 0.0266(3) 0.0037(2) 0.0035(2) -0.0008(2)
Br10 0.0258(3) 0.0219(3) 0.0242(3) 0.0036(2) 0.0055(2) -0.0046(2)
Br11 0.0212(3) 0.0203(3) 0.0226(3) -0.0008(2) 0.0063(2) -0.0024(2)
Br12 0.0271(3) 0.0201(3) 0.0202(2) 0.0000(2) 0.0010(2) -0.0043(2)
C3 0.019(2) 0.027(3) 0.017(2) 0.003(2) 0.0034(19) 0.002(2)
Zn1 0.0185(3) 0.0164(3) 0.0175(3) 0.0015(3) -0.0001(2) 0.0027(3)
S1 0.0193(6) 0.0347(9) 0.0405(8) -0.0043(7) -0.0036(6) 0.0042(6)
S2 0.0234(6) 0.0193(7) 0.0188(6) 0.0008(5) -0.0019(5) 0.0042(6)
S3 0.0215(6) 0.0265(8) 0.0297(7) -0.0061(7) 0.0088(5) -0.0065(6)
S4 0.0402(8) 0.0343(9) 0.0227(7) 0.0021(7) 0.0106(6) 0.0131(7)
N1 0.027(2) 0.024(2) 0.018(2) 0.008(2) 0.0006(17) 0.006(2)
N2 0.019(2) 0.027(3) 0.021(2) 0.003(2) 0.0022(19) 0.0058(19)
N3 0.021(2) 0.019(2) 0.017(2) 0.0035(18) 0.0025(19) 0.0049(18)
N4 0.019(2) 0.019(2) 0.018(2) -0.001(2) -0.0007(17) 0.0051(19)
C4 0.026(2) 0.011(3) 0.015(2) 0.003(2) -0.003(2) 0.005(2)
C5 0.014(2) 0.020(3) 0.011(2) -0.006(2) 0.005(2) -0.003(2)
C6 0.013(2) 0.018(3) 0.015(3) 0.002(2) 0.004(2) 0.009(2)
C7 0.015(2) 0.005(2) 0.030(3) -0.003(2) -0.007(2) 0.007(2)
N5 0.0090(18) 0.019(2) 0.0128(19) 0.0058(16) 0.0041(16) 0.0010(16)
C8 0.015(2) 0.016(3) 0.012(2) 0.006(2) 0.0012(19) -0.0030(19)
C9 0.013(2) 0.023(3) 0.021(3) -0.001(2) -0.002(2) -0.004(2)
C10 0.011(2) 0.035(3) 0.025(3) 0.007(2) 0.004(2) -0.007(2)
C11 0.012(2) 0.033(3) 0.035(3) -0.002(3) 0.007(2) -0.003(2)
C12 0.017(2) 0.021(3) 0.010(2) 0.0013(19) 0.0032(19) -0.002(2)
C13 0.031(3) 0.020(3) 0.023(3) -0.002(2) 0.002(2) -0.005(2)
C14 0.025(3) 0.032(3) 0.010(2) -0.010(2) 0.011(2) -0.002(2)
C15 0.035(3) 0.060(5) 0.023(3) -0.003(3) 0.003(3) 0.009(3)
C16 0.014(2) 0.011(2) 0.011(2) 0.0013(19) 0.0019(19) -0.0002(19)
C17 0.023(3) 0.023(3) 0.013(2) -0.002(2) -0.002(2) 0.000(2)
C18 0.023(3) 0.029(3) 0.017(2) -0.004(2) 0.000(2) -0.002(2)
C19 0.035(3) 0.034(3) 0.026(3) -0.008(3) 0.000(2) 0.001(3)
C20 0.014(2) 0.017(3) 0.013(2) 0.005(2) -0.0006(19) 0.002(2)
C21 0.015(2) 0.028(3) 0.034(3) 0.010(3) -0.001(2) 0.001(2)
C22 0.017(3) 0.050(4) 0.031(3) 0.006(3) 0.002(2) 0.011(3)
C23 0.016(3) 0.071(5) 0.039(3) 0.005(4) -0.003(2) 0.005(3)
N6 0.0107(17) 0.011(2) 0.0145(19) 0.0029(16) 0.0047(15) 0.0011(16)
C24 0.010(2) 0.013(3) 0.018(2) 0.005(2) -0.0003(19) 0.0055(18)
C25 0.020(2) 0.024(3) 0.025(3) 0.003(3) 0.002(2) 0.001(2)
C26 0.014(2) 0.031(3) 0.020(3) -0.001(2) -0.001(2) 0.006(2)
C27 0.013(2) 0.037(4) 0.036(3) 0.001(3) 0.005(2) 0.000(2)
C28 0.016(2) 0.018(3) 0.011(2) 0.0051(19) 0.0019(19) -0.001(2)
C29 0.015(2) 0.026(3) 0.020(2) 0.000(2) 0.004(2) -0.003(2)
C30 0.017(2) 0.040(4) 0.019(3) -0.003(2) 0.008(2) 0.004(2)
C31 0.033(3) 0.060(4) 0.036(4) -0.019(3) 0.002(3) 0.007(3)
C32 0.010(2) 0.016(3) 0.020(2) 0.003(2) 0.0022(19) -0.0001(19)
C33 0.016(2) 0.023(3) 0.021(3) 0.004(2) -0.001(2) 0.000(2)
C34 0.018(3) 0.052(4) 0.030(3) 0.009(3) 0.002(2) -0.016(2)
C35 0.008(2) 0.067(5) 0.040(3) -0.007(4) 0.005(2) -0.008(3)
C36 0.010(2) 0.014(3) 0.019(2) 0.002(2) 0.002(2) -0.0015(19)
C37 0.016(3) 0.028(3) 0.024(3) -0.008(2) 0.002(2) -0.002(2)
C38 0.026(3) 0.032(3) 0.051(4) -0.019(3) -0.010(3) 0.005(3)
C39 0.053(4) 0.045(4) 0.044(3) -0.016(3) 0.008(3) -0.008(3)

loop_
_atom_type_symbol
_atom_type_description
_atom_type_scat_dispersion_real
_atom_type_scat_dispersion_imag
_atom_type_scat_source
C C 0.0033 0.0016 'International Tables Vol C Tables 4.2.6.8 and 6.1.1.4'
H H 0.0000 0.0000 'International Tables Vol C Tables 4.2.6.8 and 6.1.1.4'
Br Br -0.2901 2.4595 'International Tables Vol C Tables 4.2.6.8 and 6.1.1.4'
N N 0.0061 0.0033 'International Tables Vol C Tables 4.2.6.8 and 6.1.1.4'
S S 0.1246 0.1234 'International Tables Vol C Tables 4.2.6.8 and 6.1.1.4'
Zn Zn 0.2839 1.4301 'International Tables Vol C Tables 4.2.6.8 and 6.1.1.4'

loop_
_geom_angle_atom_site_label_1
_geom_angle_atom_site_label_2
_geom_angle_atom_site_label_3
_geom_angle
Br1 C1 Br2 108.6(3)
Br1 C1 Br3 109.4(3)
Br3 C1 Br2 107.7(2)
Br4 C1 Br1 111.7(3)
Br4 C1 Br2 110.5(3)
Br4 C1 Br3 108.8(3)
Br5 C2 Br6 109.4(3)
Br5 C2 Br7 111.6(2)
Br5 C2 Br8 110.9(3)
Br7 C2 Br6 108.7(2)
Br8 C2 Br6 108.8(2)
Br8 C2 Br7 107.4(3)
Br9 C3 Br12 109.4(2)
Br10 C3 Br9 109.7(2)
Br10 C3 Br11 109.8(2)
Br10 C3 Br12 110.5(2)
Br11 C3 Br9 109.2(2)
Br11 C3 Br12 108.2(2)
N1 Zn1 N2 111.31(17)
N1 Zn1 N3 109.42(18)
N3 Zn1 N2 110.44(16)
N4 Zn1 N1 107.80(15)
N4 Zn1 N2 109.56(17)
N4 Zn1 N3 108.22(17)
C4 N1 Zn1 174.0(4)
C5 N2 Zn1 176.9(4)
C6 N3 Zn1 176.4(4)
C7 N4 Zn1 170.9(4)
N1 C4 S1 179.5(5)
N2 C5 S2 178.4(5)
N3 C6 S3 178.5(4)
N4 C7 S4 179.8(5)
C8 N5 C12 109.6(3)
C16 N5 C8 112.0(3)
C16 N5 C12 106.4(3)
C16 N5 C20 111.9(3)
C20 N5 C8 107.2(3)
C20 N5 C12 109.8(3)
N5 C8 H8A 108.3
N5 C8 H8B 108.3
N5 C8 C9 116.1(4)
H8A C8 H8B 107.4
C9 C8 H8A 108.3
C9 C8 H8B 108.3
C8 C9 H9A 109.7
C8 C9 H9B 109.7
C8 C9 C10 109.8(4)
H9A C9 H9B 108.2
C10 C9 H9A 109.7
C10 C9 H9B 109.7
C9 C10 H10A 109.2
C9 C10 H10B 109.2
C9 C10 C11 112.0(4)
H10A C10 H10B 107.9
C11 C10 H10A 109.2
C11 C10 H10B 109.2
C10 C11 H11A 109.5
C10 C11 H11B 109.5
C10 C11 H11C 109.5
H11A C11 H11B 109.5
H11A C11 H11C 109.5
H11B C11 H11C 109.5
N5 C12 H12A 108.1
N5 C12 H12B 108.1
H12A C12 H12B 107.3
C13 C12 N5 117.0(4)
C13 C12 H12A 108.1
C13 C12 H12B 108.1
C12 C13 H13A 109.6
C12 C13 H13B 109.6
H13A C13 H13B 108.1
C14 C13 C12 110.2(4)
C14 C13 H13A 109.6
C14 C13 H13B 109.6
C13 C14 H14A 108.1
C13 C14 H14B 108.1
H14A C14 H14B 107.3
C15 C14 C13 116.9(4)
C15 C14 H14A 108.1
C15 C14 H14B 108.1
C14 C15 H15A 109.5
C14 C15 H15B 109.5
C14 C15 H15C 109.5
H15A C15 H15B 109.5
H15A C15 H15C 109.5
H15B C15 H15C 109.5
N5 C16 H16A 108.0
N5 C16 H16B 108.0
N5 C16 C17 117.1(4)
H16A C16 H16B 107.3
C17 C16 H16A 108.0
C17 C16 H16B 108.0
C16 C17 H17A 109.7
C16 C17 H17B 109.7
H17A C17 H17B 108.2
C18 C17 C16 109.8(4)
C18 C17 H17A 109.7
C18 C17 H17B 109.7
C17 C18 H18A 109.2
C17 C18 H18B 109.2
C17 C18 C19 112.0(4)
H18A C18 H18B 107.9
C19 C18 H18A 109.2
C19 C18 H18B 109.2
C18 C19 H19A 109.5
C18 C19 H19B 109.5
C18 C19 H19C 109.5
H19A C19 H19B 109.5
H19A C19 H19C 109.5
H19B C19 H19C 109.5
N5 C20 H20A 108.1
N5 C20 H20B 108.1
H20A C20 H20B 107.3
C21 C20 N5 116.6(4)
C21 C20 H20A 108.1
C21 C20 H20B 108.1
C20 C21 H21A 108.9
C20 C21 H21B 108.9
C20 C21 C22 113.2(4)
H21A C21 H21B 107.7
C22 C21 H21A 108.9
C22 C21 H21B 108.9
C21 C22 H22A 109.3
C21 C22 H22B 109.3
C21 C22 C23 111.8(5)
H22A C22 H22B 107.9
C23 C22 H22A 109.3
C23 C22 H22B 109.3
C22 C23 H23A 109.5
C22 C23 H23B 109.5
C22 C23 H23C 109.5
H23A C23 H23B 109.5
H23A C23 H23C 109.5
H23B C23 H23C 109.5
C24 N6 C28 112.2(3)
C24 N6 C36 110.6(3)
C32 N6 C24 106.0(3)
C32 N6 C28 110.7(3)
C32 N6 C36 112.0(3)
C36 N6 C28 105.4(3)
N6 C24 H24A 108.2
N6 C24 H24B 108.2
N6 C24 C25 116.4(4)
H24A C24 H24B 107.3
C25 C24 H24A 108.2
C25 C24 H24B 108.2
C24 C25 H25A 109.7
C24 C25 H25B 109.7
H25A C25 H25B 108.2
C26 C25 C24 109.7(4)
C26 C25 H25A 109.7
C26 C25 H25B 109.7
C25 C26 H26A 109.0
C25 C26 H26B 109.0
H26A C26 H26B 107.8
C27 C26 C25 112.9(4)
C27 C26 H26A 109.0
C27 C26 H26B 109.0
C26 C27 H27A 109.5
C26 C27 H27B 109.5
C26 C27 H27C 109.5
H27A C27 H27B 109.5
H27A C27 H27C 109.5
H27B C27 H27C 109.5
N6 C28 H28A 108.2
N6 C28 H28B 108.2
H28A C28 H28B 107.3
C29 C28 N6 116.5(4)
C29 C28 H28A 108.2
C29 C28 H28B 108.2
C28 C29 H29A 110.1
C28 C29 H29B 110.1
H29A C29 H29B 108.4
C30 C29 C28 108.2(4)
C30 C29 H29A 110.1
C30 C29 H29B 110.1
C29 C30 H30A 109.0
C29 C30 H30B 109.0
C29 C30 C31 113.1(5)
H30A C30 H30B 107.8
C31 C30 H30A 109.0
C31 C30 H30B 109.0
C30 C31 H31A 109.5
C30 C31 H31B 109.5
C30 C31 H31C 109.5
H31A C31 H31B 109.5
H31A C31 H31C 109.5
H31B C31 H31C 109.5
N6 C32 H32A 108.6
N6 C32 H32B 108.6
N6 C32 C33 114.7(4)
H32A C32 H32B 107.6
C33 C32 H32A 108.6
C33 C32 H32B 108.6
C32 C33 H33A 109.6
C32 C33 H33B 109.6
H33A C33 H33B 108.1
C34 C33 C32 110.2(4)
C34 C33 H33A 109.6
C34 C33 H33B 109.6
C33 C34 H34A 109.1
C33 C34 H34B 109.1
H34A C34 H34B 107.9
C35 C34 C33 112.3(5)
C35 C34 H34A 109.1
C35 C34 H34B 109.1
C34 C35 H35A 109.5
C34 C35 H35B 109.5
C34 C35 H35C 109.5
H35A C35 H35B 109.5
H35A C35 H35C 109.5
H35B C35 H35C 109.5
N6 C36 H36A 108.2
N6 C36 H36B 108.2
H36A C36 H36B 107.4
C37 C36 N6 116.2(4)
C37 C36 H36A 108.2
C37 C36 H36B 108.2
C36 C37 H37A 110.1
C36 C37 H37B 110.1
C36 C37 C38 108.0(4)
H37A C37 H37B 108.4
C38 C37 H37A 110.1
C38 C37 H37B 110.1
C37 C38 H38A 109.2
C37 C38 H38B 109.2
H38A C38 H38B 107.9
C39 C38 C37 112.2(5)
C39 C38 H38A 109.2
C39 C38 H38B 109.2
C38 C39 H39A 109.5
C38 C39 H39B 109.5
C38 C39 H39C 109.5
H39A C39 H39B 109.5
H39A C39 H39C 109.5
H39B C39 H39C 109.5

loop_
_geom_bond_atom_site_label_1
_geom_bond_atom_site_label_2
_geom_bond_distance
Br1 C1 1.930(5)
Br2 C1 1.944(5)
Br3 C1 1.935(6)
Br4 C1 1.921(5)
Br5 C2 1.908(5)
Br6 C2 1.955(5)
Br7 C2 1.936(5)
Br8 C2 1.937(6)
Br9 C3 1.943(4)
Br10 C3 1.913(5)
Br11 C3 1.943(5)
Br12 C3 1.945(4)
Zn1 N1 1.954(4)
Zn1 N2 1.959(4)
Zn1 N3 1.955(4)
Zn1 N4 1.949(4)
S1 C4 1.641(5)
S2 C5 1.612(5)
S3 C6 1.626(5)
S4 C7 1.629(5)
N1 C4 1.144(5)
N2 C5 1.159(6)
N3 C6 1.159(6)
N4 C7 1.152(5)
N5 C8 1.509(6)
N5 C12 1.531(5)
N5 C16 1.499(6)
N5 C20 1.508(5)
C8 H8A 0.9900
C8 H8B 0.9900
C8 C9 1.519(6)
C9 H9A 0.9900
C9 H9B 0.9900
C9 C10 1.523(6)
C10 H10A 0.9900
C10 H10B 0.9900
C10 C11 1.539(6)
C11 H11A 0.9800
C11 H11B 0.9800
C11 H11C 0.9800
C12 H12A 0.9900
C12 H12B 0.9900
C12 C13 1.517(7)
C13 H13A 0.9900
C13 H13B 0.9900
C13 C14 1.514(7)
C14 H14A 0.9900
C14 H14B 0.9900
C14 C15 1.500(7)
C15 H15A 0.9800
C15 H15B 0.9800
C15 H15C 0.9800
C16 H16A 0.9900
C16 H16B 0.9900
C16 C17 1.525(6)
C17 H17A 0.9900
C17 H17B 0.9900
C17 C18 1.504(7)
C18 H18A 0.9900
C18 H18B 0.9900
C18 C19 1.536(6)
C19 H19A 0.9800
C19 H19B 0.9800
C19 H19C 0.9800
C20 H20A 0.9900
C20 H20B 0.9900
C20 C21 1.488(6)
C21 H21A 0.9900
C21 H21B 0.9900
C21 C22 1.506(7)
C22 H22A 0.9900
C22 H22B 0.9900
C22 C23 1.522(7)
C23 H23A 0.9800
C23 H23B 0.9800
C23 H23C 0.9800
N6 C24 1.510(5)
N6 C28 1.528(5)
N6 C32 1.508(5)
N6 C36 1.524(6)
C24 H24A 0.9900
C24 H24B 0.9900
C24 C25 1.534(6)
C25 H25A 0.9900
C25 H25B 0.9900
C25 C26 1.520(7)
C26 H26A 0.9900
C26 H26B 0.9900
C26 C27 1.497(6)
C27 H27A 0.9800
C27 H27B 0.9800
C27 H27C 0.9800
C28 H28A 0.9900
C28 H28B 0.9900
C28 C29 1.524(6)
C29 H29A 0.9900
C29 H29B 0.9900
C29 C30 1.495(7)
C30 H30A 0.9900
C30 H30B 0.9900
C30 C31 1.528(8)
C31 H31A 0.9800
C31 H31B 0.9800
C31 H31C 0.9800
C32 H32A 0.9900
C32 H32B 0.9900
C32 C33 1.520(6)
C33 H33A 0.9900
C33 H33B 0.9900
C33 C34 1.513(7)
C34 H34A 0.9900
C34 H34B 0.9900
C34 C35 1.506(7)
C35 H35A 0.9800
C35 H35B 0.9800
C35 H35C 0.9800
C36 H36A 0.9900
C36 H36B 0.9900
C36 C37 1.506(6)
C37 H37A 0.9900
C37 H37B 0.9900
C37 C38 1.526(7)
C38 H38A 0.9900
C38 H38B 0.9900
C38 C39 1.467(7)
C39 H39A 0.9800
C39 H39B 0.9800
C39 H39C 0.9800

loop_
_geom_torsion_atom_site_label_1
_geom_torsion_atom_site_label_2
_geom_torsion_atom_site_label_3
_geom_torsion_atom_site_label_4
_geom_torsion
Zn1 N1 C4 S1 -85(56)
Zn1 N2 C5 S2 64(22)
Zn1 N3 C6 S3 -170(13)
Zn1 N4 C7 S4 177(100)
N1 Zn1 N2 C5 154(8)
N1 Zn1 N3 C6 172(6)
N1 Zn1 N4 C7 147(2)
N2 Zn1 N1 C4 44(4)
N2 Zn1 N3 C6 49(6)
N2 Zn1 N4 C7 -91(2)
N3 Zn1 N1 C4 -79(4)
N3 Zn1 N2 C5 -84(8)
N3 Zn1 N4 C7 29(2)
N4 Zn1 N1 C4 164(4)
N4 Zn1 N2 C5 35(8)
N4 Zn1 N3 C6 -71(6)
N5 C8 C9 C10 -176.4(4)
N5 C12 C13 C14 -172.2(4)
N5 C16 C17 C18 178.7(4)
N5 C20 C21 C22 -171.8(4)
C8 N5 C12 C13 -60.6(5)
C8 N5 C16 C17 58.1(5)
C8 N5 C20 C21 175.9(4)
C8 C9 C10 C11 -179.5(4)
C12 N5 C8 C9 -61.0(5)
C12 N5 C16 C17 177.8(4)
C12 N5 C20 C21 56.9(5)
C12 C13 C14 C15 -58.4(6)
C16 N5 C8 C9 56.8(5)
C16 N5 C12 C13 178.2(4)
C16 N5 C20 C21 -61.0(5)
C16 C17 C18 C19 -179.1(4)
C20 N5 C8 C9 179.9(4)
C20 N5 C12 C13 56.9(5)
C20 N5 C16 C17 -62.2(5)
C20 C21 C22 C23 176.5(5)
N6 C24 C25 C26 179.0(4)
N6 C28 C29 C30 173.7(4)
N6 C32 C33 C34 -177.2(4)
N6 C36 C37 C38 -177.4(4)
C24 N6 C28 C29 -61.1(5)
C24 N6 C32 C33 -178.4(4)
C24 N6 C36 C37 60.2(5)
C24 C25 C26 C27 179.8(4)
C28 N6 C24 C25 -57.6(5)
C28 N6 C32 C33 59.7(5)
C28 N6 C36 C37 -178.3(4)
C28 C29 C30 C31 180.0(4)
C32 N6 C24 C25 -178.6(4)
C32 N6 C28 C29 57.1(5)
C32 N6 C36 C37 -57.8(5)
C32 C33 C34 C35 -179.9(4)
C36 N6 C24 C25 59.8(5)
C36 N6 C28 C29 178.4(4)
C36 N6 C32 C33 -57.7(5)
C36 C37 C38 C39 175.3(4)
